data_7020492
loop_
_publ_author_name
'Sun, Libo'
'Li, Yi'
'Liang, Zhiqiang'
'Yu, Jihong'
'Xu, Ruren'

_publ_section_title
;
 Structures and properties of lanthanide metal-organic frameworks based on
 a 1,2,3-triazole-containing tetracarboxylate ligand.
;
_journal_issue 41
_journal_name_full 'Dalton transactions (Cambridge, England : 2003)'
_journal_page_first 12790
_journal_page_last 12796
_journal_paper_doi 10.1039/c2dt31717f
_journal_volume 41
_journal_year 2012
_chemical_formula_sum 'C18 H18 Er N3 O13'
_chemical_formula_weight 651.61
_chemical_name_systematic
;
?
;
_space_group_IT_number 14
_symmetry_cell_setting monoclinic
_symmetry_space_group_name_Hall '-P 2ybc'
_symmetry_space_group_name_H-M 'P 1 21/c 1'
_atom_sites_solution_hydrogens geom
_atom_sites_solution_primary direct
_atom_sites_solution_secondary difmap
_audit_creation_method SHELXL-97
_cell_angle_alpha 90.00
_cell_angle_beta 108.8980(10)
_cell_angle_gamma 90.00
_cell_formula_units_Z 4
_cell_length_a 11.0484(4)
_cell_length_b 20.4845(8)
_cell_length_c 9.7494(4)
_cell_measurement_temperature 296(2)
_cell_volume 2087.56(14)
_computing_structure_refinement 'SHELXL-97 (Sheldrick, 1997)'
_computing_structure_solution 'SHELXS-97 (Sheldrick, 1990)'
_diffrn_ambient_temperature 296(2)
_diffrn_measured_fraction_theta_full 0.999
_diffrn_measured_fraction_theta_max 0.999
_diffrn_radiation_monochromator graphite
_diffrn_radiation_source 'fine-focus sealed tube'
_diffrn_radiation_type MoK\a
_diffrn_radiation_wavelength 0.71073
_diffrn_reflns_av_R_equivalents 0.0502
_diffrn_reflns_av_sigmaI/netI 0.0594
_diffrn_reflns_limit_h_max 14
_diffrn_reflns_limit_h_min -14
_diffrn_reflns_limit_k_max 13
_diffrn_reflns_limit_k_min -27
_diffrn_reflns_limit_l_max 12
_diffrn_reflns_limit_l_min -12
_diffrn_reflns_number 15257
_diffrn_reflns_theta_full 28.27
_diffrn_reflns_theta_max 28.27
_diffrn_reflns_theta_min 1.95
_exptl_absorpt_coefficient_mu 4.100
_exptl_absorpt_correction_T_max 0.7457
_exptl_absorpt_correction_T_min 0.6269
_exptl_absorpt_correction_type multi-scan
_exptl_absorpt_process_details Process-auto
_exptl_crystal_colour pink
_exptl_crystal_density_diffrn 2.073
_exptl_crystal_density_method 'not measured'
_exptl_crystal_description block
_exptl_crystal_F_000 1276
_exptl_crystal_size_max 0.24
_exptl_crystal_size_mid 0.16
_exptl_crystal_size_min 0.12
_refine_diff_density_max 3.063
_refine_diff_density_min -1.027
_refine_diff_density_rms 0.200
_refine_ls_extinction_method none
_refine_ls_goodness_of_fit_ref 1.068
_refine_ls_hydrogen_treatment constr
_refine_ls_matrix_type full
_refine_ls_number_parameters 311
_refine_ls_number_reflns 5163
_refine_ls_number_restraints 0
_refine_ls_restrained_S_all 1.068
_refine_ls_R_factor_all 0.0616
_refine_ls_R_factor_gt 0.0414
_refine_ls_shift/su_max 0.002
_refine_ls_shift/su_mean 0.000
_refine_ls_structure_factor_coef Fsqd
_refine_ls_weighting_details 'calc w=1/[\s^2^(Fo^2^)+(0.0602P)^2^+2.6138P] where P=(Fo^2^+2Fc^2^)/3'
_refine_ls_weighting_scheme calc
_refine_ls_wR_factor_gt 0.1111
_refine_ls_wR_factor_ref 0.1228
_reflns_number_gt 3842
_reflns_number_total 5163
_reflns_threshold_expression >2sigma(I)
_cod_data_source_file c2dt31717f.txt
_cod_data_source_block erc
_cod_depositor_comments
;
The following automatic conversions were performed:

'_symmetry_cell_setting' value 'Monoclinic' changed to 'monoclinic'
according to /home/saulius/struct/CIF-dictionaries/cif_core.dic
dictionary named 'cif_core.dic' version 2.4.2 from 2011-04-26.

Automatic conversion script
Id: cif_fix_values 1891 2012-01-12 08:04:46Z andrius 
;
_cod_original_sg_symbol_H-M P2(1)/c
_cod_database_code 7020492

loop_
_symmetry_equiv_pos_as_xyz
'x, y, z'
'-x, y+1/2, -z+1/2'
'-x, -y, -z'
'x, -y-1/2, z-1/2'

loop_
_atom_site_label
_atom_site_type_symbol
_atom_site_fract_x
_atom_site_fract_y
_atom_site_fract_z
_atom_site_U_iso_or_equiv
_atom_site_adp_type
_atom_site_occupancy
_atom_site_symmetry_multiplicity
_atom_site_calc_flag
_atom_site_refinement_flags
Er1 Er 0.68478(3) 1.034659(13) 0.69984(3) 0.02010(11) Uani 1 1 d .
O6 O 0.6064(5) 0.9299(2) 0.6784(5) 0.0290(11) Uani 1 1 d .
O10 O 0.3783(5) 0.6858(2) 0.3105(5) 0.0337(12) Uani 1 1 d .
H20 H 0.3372 0.6569 0.2496 0.040 Uiso 1 1 d R
O9 O 0.7617(5) 1.1200(2) 0.4063(5) 0.0357(13) Uani 1 1 d .
O4 O 0.8655(5) 0.9664(2) 0.7679(5) 0.0333(12) Uani 1 1 d .
O7 O 0.8205(5) 1.0677(2) 0.9388(5) 0.0291(11) Uani 1 1 d .
C11 C 0.9827(6) 1.2833(3) 0.7480(6) 0.0198(13) Uani 1 1 d .
C16 C 0.8356(6) 1.1784(3) 1.0231(6) 0.0186(12) Uani 1 1 d .
N1 N 0.8744(6) 0.6432(3) 1.0710(6) 0.0320(14) Uani 1 1 d .
C13 C 0.8560(6) 1.2065(3) 0.5740(6) 0.0179(12) Uani 1 1 d .
C4 C 0.6613(6) 0.7986(3) 0.7392(6) 0.0203(13) Uani 1 1 d .
H4 H 0.7064 0.8292 0.8072 0.080 Uiso 1 1 calc R
O5 O 0.6741(5) 1.1369(2) 0.8160(5) 0.0303(11) Uani 1 1 d .
O1 O 0.6979(5) 0.9966(2) 0.4720(5) 0.0329(11) Uani 1 1 d .
C9 C 0.8575(6) 0.7473(3) 1.0072(6) 0.0213(13) Uani 1 1 d .
H9 H 0.8691 0.7923 1.0071 0.080 Uiso 1 1 calc R
N2 N 0.7864(6) 0.6468(3) 0.9435(6) 0.0317(14) Uani 1 1 d .
C6 C 0.6173(6) 0.6862(3) 0.6626(6) 0.0225(13) Uani 1 1 d .
H6 H 0.6332 0.6419 0.6797 0.080 Uiso 1 1 calc R
C15 C 0.7732(6) 1.1245(3) 0.9206(6) 0.0196(13) Uani 1 1 d .
C5 C 0.6832(6) 0.7320(3) 0.7663(6) 0.0189(12) Uani 1 1 d .
C12 C 0.9463(6) 1.2198(3) 0.7082(6) 0.0204(13) Uani 1 1 d .
H12 H 0.9823 1.1858 0.7714 0.080 Uiso 1 1 calc R
C1 C 0.5487(6) 0.8909(3) 0.5802(6) 0.0189(12) Uani 1 1 d .
C14 C 0.8130(6) 1.1368(3) 0.5355(6) 0.0229(14) Uani 1 1 d .
C7 C 0.5276(6) 0.7073(3) 0.5338(6) 0.0180(12) Uani 1 1 d .
C3 C 0.5717(6) 0.8191(3) 0.6098(6) 0.0185(12) Uani 1 1 d .
O2 O 0.5257(5) 1.0917(2) 0.5410(5) 0.0309(11) Uani 1 1 d .
O8 O 0.8322(5) 1.0986(2) 0.6411(5) 0.0306(11) Uani 1 1 d .
O11 O 0.4699(5) 0.6000(2) 0.4404(5) 0.0315(11) Uani 1 1 d .
O3 O 0.5398(6) 1.0210(2) 0.8304(6) 0.0412(13) Uani 1 1 d .
C2 C 0.5067(6) 0.7740(3) 0.5070(6) 0.0162(12) Uani 1 1 d .
H2 H 0.4488 0.7881 0.4196 0.080 Uiso 1 1 calc R
C8 C 0.4578(6) 0.6584(3) 0.4259(6) 0.0224(13) Uani 1 1 d .
C18 C 0.7749(5) 0.7110(3) 0.9019(6) 0.0140(11) Uani 1 1 d .
C17 C 0.8022(6) 1.2424(3) 0.9805(6) 0.0203(13) Uani 1 1 d .
H17 H 0.7439 1.2511 0.8894 0.080 Uiso 1 1 calc R
C10 C 0.9258(6) 1.3349(3) 0.6569(6) 0.0209(13) Uani 1 1 d .
H10 H 0.9479 1.3777 0.6854 0.080 Uiso 1 1 calc R
N3 N 0.9203(5) 0.7043(3) 1.1134(6) 0.0245(12) Uani 1 1 d .
O1W O 0.9129(6) 0.9100(3) 0.0357(6) 0.0494(15) Uani 1 1 d .
O2W O 0.7945(12) 0.9833(6) 0.1937(14) 0.136(4) Uiso 1 1 d .

loop_
_atom_site_aniso_label
_atom_site_aniso_U_11
_atom_site_aniso_U_22
_atom_site_aniso_U_33
_atom_site_aniso_U_23
_atom_site_aniso_U_13
_atom_site_aniso_U_12
Er1 0.02464(17) 0.01119(15) 0.01643(15) -0.00079(11) -0.00445(11) 0.00014(12)
O6 0.040(3) 0.015(2) 0.022(2) -0.0036(18) -0.004(2) -0.006(2)
O10 0.042(3) 0.020(2) 0.021(2) -0.0033(19) -0.015(2) -0.001(2)
O9 0.056(3) 0.018(2) 0.020(2) 0.0016(19) -0.007(2) -0.001(2)
O4 0.036(3) 0.020(2) 0.033(3) -0.005(2) -0.003(2) 0.004(2)
O7 0.035(3) 0.018(2) 0.021(2) -0.0038(19) -0.008(2) 0.005(2)
C11 0.022(3) 0.020(3) 0.014(3) 0.003(2) 0.002(2) -0.003(3)
C16 0.018(3) 0.017(3) 0.017(3) -0.006(2) 0.000(2) 0.001(2)
N1 0.040(4) 0.015(3) 0.027(3) 0.003(2) -0.008(3) 0.000(3)
C13 0.025(3) 0.013(3) 0.013(3) 0.000(2) 0.003(2) -0.004(2)
C4 0.023(3) 0.016(3) 0.016(3) -0.003(2) -0.001(2) -0.005(2)
O5 0.033(3) 0.015(2) 0.028(2) -0.0073(19) -0.010(2) 0.003(2)
O1 0.046(3) 0.022(2) 0.028(3) -0.006(2) 0.008(2) -0.007(2)
C9 0.023(3) 0.015(3) 0.020(3) 0.002(2) 0.000(3) 0.001(3)
N2 0.040(4) 0.014(3) 0.027(3) 0.004(2) -0.008(3) 0.001(3)
C6 0.027(3) 0.014(3) 0.019(3) 0.003(2) -0.003(3) -0.001(3)
C15 0.022(3) 0.014(3) 0.017(3) 0.001(2) -0.002(2) 0.001(2)
C5 0.019(3) 0.017(3) 0.016(3) 0.004(2) -0.001(2) 0.000(2)
C12 0.025(3) 0.015(3) 0.016(3) 0.007(2) 0.001(2) 0.000(3)
C1 0.024(3) 0.012(3) 0.019(3) -0.002(2) 0.004(2) 0.001(3)
C14 0.030(3) 0.011(3) 0.020(3) 0.005(2) -0.002(3) 0.001(3)
C7 0.021(3) 0.013(3) 0.015(3) -0.002(2) 0.000(2) -0.002(2)
C3 0.021(3) 0.015(3) 0.015(3) 0.001(2) 0.000(2) 0.000(2)
O2 0.032(3) 0.021(2) 0.024(2) -0.0006(19) -0.013(2) 0.004(2)
O8 0.042(3) 0.021(2) 0.020(2) 0.0028(19) -0.004(2) -0.008(2)
O11 0.052(3) 0.013(2) 0.021(2) -0.0043(18) -0.001(2) -0.005(2)
O3 0.064(4) 0.024(3) 0.042(3) -0.007(2) 0.027(3) -0.009(3)
C2 0.020(3) 0.013(3) 0.011(2) -0.002(2) 0.000(2) -0.004(2)
C8 0.027(3) 0.021(3) 0.015(3) -0.004(2) 0.000(2) 0.001(3)
C18 0.014(3) 0.010(3) 0.014(3) 0.003(2) -0.001(2) -0.001(2)
C17 0.025(3) 0.017(3) 0.014(3) -0.001(2) 0.000(2) -0.003(3)
C10 0.026(3) 0.013(3) 0.021(3) 0.001(2) 0.004(3) -0.005(3)
N3 0.028(3) 0.020(3) 0.021(3) 0.003(2) 0.001(2) 0.000(2)
O1W 0.059(4) 0.037(3) 0.048(3) 0.009(3) 0.011(3) 0.007(3)

loop_
_atom_type_symbol
_atom_type_description
_atom_type_scat_dispersion_real
_atom_type_scat_dispersion_imag
_atom_type_scat_source
C C 0.0033 0.0016 'International Tables Vol C Tables 4.2.6.8 and 6.1.1.4'
H H 0.0000 0.0000 'International Tables Vol C Tables 4.2.6.8 and 6.1.1.4'
N N 0.0061 0.0033 'International Tables Vol C Tables 4.2.6.8 and 6.1.1.4'
O O 0.0106 0.0060 'International Tables Vol C Tables 4.2.6.8 and 6.1.1.4'
Er Er -0.2586 4.9576 'International Tables Vol C Tables 4.2.6.8 and 6.1.1.4'

loop_
_geom_angle_atom_site_label_1
_geom_angle_atom_site_label_2
_geom_angle_atom_site_label_3
_geom_angle
_geom_angle_site_symmetry_1
_geom_angle_site_symmetry_3
O2 Er1 O6 103.57(16) . .
O2 Er1 O8 89.50(17) . .
O6 Er1 O8 141.69(18) . .
O2 Er1 O4 154.66(18) . .
O6 Er1 O4 74.38(17) . .
O8 Er1 O4 78.68(18) . .
O2 Er1 O3 85.3(2) . .
O6 Er1 O3 68.73(17) . .
O8 Er1 O3 149.19(17) . .
O4 Er1 O3 116.1(2) . .
O2 Er1 O5 74.07(15) . .
O6 Er1 O5 141.49(18) . .
O8 Er1 O5 76.58(17) . .
O4 Er1 O5 123.54(16) . .
O3 Er1 O5 72.78(17) . .
O2 Er1 O1 78.50(17) . .
O6 Er1 O1 75.30(16) . .
O8 Er1 O1 72.28(16) . .
O4 Er1 O1 76.57(18) . .
O3 Er1 O1 135.54(18) . .
O5 Er1 O1 138.25(16) . .
O2 Er1 O7 128.11(15) . .
O6 Er1 O7 116.46(15) . .
O8 Er1 O7 79.23(16) . .
O4 Er1 O7 71.94(16) . .
O3 Er1 O7 80.29(19) . .
O5 Er1 O7 54.04(15) . .
O1 Er1 O7 140.89(18) . .
O2 Er1 C15 100.98(17) . .
O6 Er1 C15 136.17(17) . .
O8 Er1 C15 73.40(17) . .
O4 Er1 C15 97.03(17) . .
O3 Er1 C15 77.84(18) . .
O5 Er1 C15 27.09(16) . .
O1 Er1 C15 145.68(18) . .
O7 Er1 C15 27.26(16) . .
C1 O6 Er1 138.6(4) . .
C8 O10 H20 110.9 . .
C15 O7 Er1 91.3(3) . .
C12 C11 C10 120.4(5) . .
C12 C11 N3 119.2(5) . 3_777
C10 C11 N3 120.4(5) . 3_777
C10 C16 C17 120.4(5) 4_586 .
C10 C16 C15 121.1(5) 4_586 .
C17 C16 C15 118.5(5) . .
N2 N1 N3 109.0(5) . .
C17 C13 C12 119.6(5) 4_585 .
C17 C13 C14 121.0(5) 4_585 .
C12 C13 C14 119.3(5) . .
C3 C4 C5 119.6(5) . .
C3 C4 H4 120.2 . .
C5 C4 H4 120.2 . .
C15 O5 Er1 92.5(4) . .
C18 C9 N3 105.8(5) . .
C18 C9 H9 127.1 . .
N3 C9 H9 127.1 . .
N1 N2 C18 107.7(5) . .
C7 C6 C5 119.8(5) . .
C7 C6 H6 120.1 . .
C5 C6 H6 120.1 . .
O5 C15 O7 120.8(5) . .
O5 C15 C16 118.9(5) . .
O7 C15 C16 120.4(5) . .
O5 C15 Er1 60.4(3) . .
O7 C15 Er1 61.4(3) . .
C16 C15 Er1 169.0(4) . .
C4 C5 C6 120.1(5) . .
C4 C5 C18 119.4(5) . .
C6 C5 C18 120.5(5) . .
C11 C12 C13 120.3(5) . .
C11 C12 H12 119.9 . .
C13 C12 H12 119.9 . .
O6 C1 O2 123.7(6) . 3_676
O6 C1 C3 117.7(5) . .
O2 C1 C3 118.6(5) 3_676 .
O9 C14 O8 123.7(6) . .
O9 C14 C13 120.9(5) . .
O8 C14 C13 115.4(5) . .
C6 C7 C2 119.8(5) . .
C6 C7 C8 119.2(5) . .
C2 C7 C8 120.9(5) . .
C2 C3 C4 120.4(5) . .
C2 C3 C1 120.0(5) . .
C4 C3 C1 119.7(5) . .
C1 O2 Er1 157.2(4) 3_676 .
C14 O8 Er1 127.8(4) . .
C3 C2 C7 120.3(5) . .
C3 C2 H2 119.9 . .
C7 C2 H2 119.9 . .
O11 C8 O10 123.0(6) . .
O11 C8 C7 125.2(6) . .
O10 C8 C7 111.8(5) . .
C9 C18 N2 109.2(5) . .
C9 C18 C5 129.0(5) . .
N2 C18 C5 121.8(5) . .
C13 C17 C16 119.9(5) 4_586 .
C13 C17 H17 120.0 4_586 .
C16 C17 H17 120.0 . .
C16 C10 C11 119.3(5) 4_585 .
C16 C10 H10 120.3 4_585 .
C11 C10 H10 120.3 . .
N1 N3 C9 108.3(5) . .
N1 N3 C11 122.3(5) . 3_777
C9 N3 C11 129.4(5) . 3_777

loop_
_geom_bond_atom_site_label_1
_geom_bond_atom_site_label_2
_geom_bond_distance
_geom_bond_site_symmetry_2
Er1 O2 2.256(4) .
Er1 O6 2.298(4) .
Er1 O8 2.302(5) .
Er1 O4 2.350(5) .
Er1 O3 2.363(6) .
Er1 O5 2.401(4) .
Er1 O1 2.402(5) .
Er1 O7 2.423(4) .
Er1 C15 2.758(6) .
O6 C1 1.252(7) .
O10 C8 1.309(7) .
O10 H20 0.8576 .
O9 C14 1.251(7) .
O7 C15 1.264(7) .
C11 C12 1.379(8) .
C11 C10 1.391(8) .
C11 N3 1.450(7) 3_777
C16 C10 1.388(8) 4_586
C16 C17 1.389(8) .
C16 C15 1.500(8) .
N1 N2 1.309(7) .
N1 N3 1.362(7) .
C13 C17 1.388(8) 4_585
C13 C12 1.392(8) .
C13 C14 1.513(8) .
C4 C3 1.393(8) .
C4 C5 1.396(8) .
C4 H4 0.9300 .
O5 C15 1.257(7) .
C9 C18 1.354(8) .
C9 N3 1.366(8) .
C9 H9 0.9300 .
N2 C18 1.369(7) .
C6 C7 1.392(8) .
C6 C5 1.398(8) .
C6 H6 0.9300 .
C5 C18 1.447(7) .
C12 H12 0.9300 .
C1 O2 1.253(7) 3_676
C1 C3 1.503(8) .
C14 O8 1.256(7) .
C7 C2 1.397(8) .
C7 C8 1.476(8) .
C3 C2 1.382(8) .
O2 C1 1.253(7) 3_676
O11 C8 1.207(7) .
C2 H2 0.9300 .
C17 C13 1.388(8) 4_586
C17 H17 0.9300 .
C10 C16 1.388(8) 4_585
C10 H10 0.9300 .
N3 C11 1.450(7) 3_777

loop_
_geom_hbond_atom_site_label_D
_geom_hbond_atom_site_label_H
_geom_hbond_atom_site_label_A
_geom_hbond_distance_DH
_geom_hbond_distance_HA
_geom_hbond_distance_DA
_geom_hbond_angle_DHA
_geom_hbond_site_symmetry_A
O10 H20 O9 0.86 1.73 2.562(6) 162.1 2_645
